data_4328644
loop_
_publ_author_name
'Ping Chai'
'John D. Corbett'

_publ_section_title
;
 Gold Derivatives of Eight Rare-Earth-Metal-Rich Tellurides: Monoclinic
 R7Au2Te2 and Orthorhombic R6AuTe2 Types R7Au2Te2and Orthorhombic
 R6AuTe2Types
;
_journal_name_full 'Inorganic Chemistry'
_journal_page_first 3548
_journal_page_last 3556
_journal_paper_doi 10.1021/ic202342v
_journal_volume 51
_journal_year 2012
_chemical_formula_sum 'Au0.85 Sc6 Te2'
_chemical_formula_weight 692.87
_space_group_IT_number 62
_symmetry_cell_setting orthorhombic
_symmetry_space_group_name_Hall '-P 2ac 2n'
_symmetry_space_group_name_H-M 'P n m a'
_atom_sites_solution_hydrogens geom
_atom_sites_solution_primary direct
_atom_sites_solution_secondary difmap
_audit_creation_method SHELXL-97
_cell_angle_alpha 90.00
_cell_angle_beta 90.00
_cell_angle_gamma 90.00
_cell_formula_units_Z 4
_cell_length_a 20.110(2)
_cell_length_b 3.8869(5)
_cell_length_c 10.7053(13)
_cell_measurement_reflns_used 1475
_cell_measurement_temperature 273(2)
_cell_measurement_theta_max 27.95
_cell_measurement_theta_min 2.16
_cell_volume 836.79(17)
_computing_cell_refinement 'Bruker SMART'
_computing_data_collection 'Bruker SMART'
_computing_data_reduction 'Bruker SAINT'
_computing_molecular_graphics 'Bruker SHELXTL'
_computing_publication_material 'Bruker SHELXTL'
_computing_structure_refinement 'SHELXL-97 (Sheldrick, 1997)'
_computing_structure_solution 'SHELXS-97 (Sheldrick, 1990)'
_diffrn_ambient_temperature 273(2)
_diffrn_measured_fraction_theta_full 0.968
_diffrn_measured_fraction_theta_max 0.968
_diffrn_measurement_device_type 'CCD area detector'
_diffrn_measurement_method 'phi and omega scans'
_diffrn_radiation_monochromator graphite
_diffrn_radiation_source 'fine-focus sealed tube'
_diffrn_radiation_type MoK\a
_diffrn_radiation_wavelength 0.71073
_diffrn_reflns_av_R_equivalents 0.0585
_diffrn_reflns_av_sigmaI/netI 0.0416
_diffrn_reflns_limit_h_max 26
_diffrn_reflns_limit_h_min -26
_diffrn_reflns_limit_k_max 5
_diffrn_reflns_limit_k_min -5
_diffrn_reflns_limit_l_max 14
_diffrn_reflns_limit_l_min -14
_diffrn_reflns_number 7053
_diffrn_reflns_theta_full 28.35
_diffrn_reflns_theta_max 28.35
_diffrn_reflns_theta_min 2.03
_exptl_absorpt_coefficient_mu 26.193
_exptl_absorpt_correction_T_max 0.2015
_exptl_absorpt_correction_T_min 0.1108
_exptl_absorpt_correction_type none
_exptl_crystal_density_diffrn 5.500
_exptl_crystal_density_meas 0
_exptl_crystal_F_000 1189
_exptl_crystal_size_max 0.15
_exptl_crystal_size_mid 0.10
_exptl_crystal_size_min 0.09
_refine_diff_density_max 1.663
_refine_diff_density_min -1.297
_refine_diff_density_rms 0.340
_refine_ls_extinction_method none
_refine_ls_goodness_of_fit_ref 1.125
_refine_ls_hydrogen_treatment mixed
_refine_ls_matrix_type full
_refine_ls_number_parameters 56
_refine_ls_number_reflns 1158
_refine_ls_number_restraints 0
_refine_ls_restrained_S_all 1.125
_refine_ls_R_factor_all 0.0427
_refine_ls_R_factor_gt 0.0328
_refine_ls_shift/su_max 0.001
_refine_ls_shift/su_mean 0.000
_refine_ls_structure_factor_coef Fsqd
_refine_ls_weighting_details 'calc w=1/[\s^2^(Fo^2^)+(0.0256P)^2^+0.0000P] where P=(Fo^2^+2Fc^2^)/3'
_refine_ls_weighting_scheme calc
_refine_ls_wR_factor_gt 0.0640
_refine_ls_wR_factor_ref 0.0681
_reflns_number_gt 996
_reflns_number_total 1158
_reflns_threshold_expression >2sigma(I)
_cod_data_source_file ic202342v_si_003.cif
_cod_data_source_block pnma
_cod_original_cell_volume 836.80(18)
_cod_database_code 4328644

loop_
_symmetry_equiv_pos_as_xyz
'x, y, z'
'-x+1/2, -y, z+1/2'
'-x, y+1/2, -z'
'x+1/2, -y+1/2, -z+1/2'
'-x, -y, -z'
'x-1/2, y, -z-1/2'
'x, -y-1/2, z'
'-x-1/2, y-1/2, z-1/2'

loop_
_atom_site_label
_atom_site_type_symbol
_atom_site_fract_x
_atom_site_fract_y
_atom_site_fract_z
_atom_site_U_iso_or_equiv
_atom_site_adp_type
_atom_site_occupancy
_atom_site_symmetry_multiplicity
_atom_site_calc_flag
_atom_site_refinement_flags
Au Au 0.42424(3) 0.2500 0.63992(5) 0.01515(18) Uani 0.856(2) 2 d SP
Sc1 Sc 0.10748(11) 0.2500 0.3270(2) 0.0172(5) Uani 1 2 d S
Sc2 Sc 0.15966(10) 0.2500 0.0352(2) 0.0146(5) Uani 1 2 d S
Sc3 Sc 0.27065(11) 0.2500 0.7474(2) 0.0119(5) Uani 1 2 d S
Sc4 Sc 0.47231(11) 0.2500 0.3779(2) 0.0161(5) Uani 1 2 d S
Sc5 Sc 0.36209(11) 0.2500 0.0664(2) 0.0127(5) Uani 1 2 d S
Sc6 Sc 0.00756(11) 0.2500 0.6094(2) 0.0157(5) Uani 1 2 d S
Te1 Te 0.23594(3) 0.2500 0.46325(7) 0.01137(19) Uani 1 2 d S
Te2 Te 0.12584(4) 0.2500 0.77264(7) 0.0120(2) Uani 1 2 d S

loop_
_atom_site_aniso_label
_atom_site_aniso_U_11
_atom_site_aniso_U_22
_atom_site_aniso_U_33
_atom_site_aniso_U_23
_atom_site_aniso_U_13
_atom_site_aniso_U_12
Au 0.0156(3) 0.0162(3) 0.0137(3) 0.000 -0.0015(2) 0.000
Sc1 0.0118(11) 0.0280(14) 0.0118(11) 0.000 -0.0020(9) 0.000
Sc2 0.0134(11) 0.0198(12) 0.0105(11) 0.000 0.0006(8) 0.000
Sc3 0.0133(11) 0.0123(11) 0.0099(10) 0.000 -0.0004(8) 0.000
Sc4 0.0159(11) 0.0190(12) 0.0132(11) 0.000 -0.0033(9) 0.000
Sc5 0.0147(11) 0.0116(11) 0.0117(10) 0.000 -0.0018(8) 0.000
Sc6 0.0148(11) 0.0199(12) 0.0123(11) 0.000 -0.0010(9) 0.000
Te1 0.0121(4) 0.0118(4) 0.0102(4) 0.000 -0.0001(3) 0.000
Te2 0.0134(4) 0.0137(4) 0.0089(4) 0.000 -0.0008(3) 0.000

loop_
_atom_type_symbol
_atom_type_description
_atom_type_scat_dispersion_real
_atom_type_scat_dispersion_imag
_atom_type_scat_source
Sc Sc 0.2519 0.3716 'International Tables Vol C Tables 4.2.6.8 and 6.1.1.4'
Te Te -0.5308 1.6751 'International Tables Vol C Tables 4.2.6.8 and 6.1.1.4'
Au Au -2.0133 8.8022 'International Tables Vol C Tables 4.2.6.8 and 6.1.1.4'

loop_
_geom_angle_atom_site_label_1
_geom_angle_atom_site_label_2
_geom_angle_atom_site_label_3
_geom_angle
_geom_angle_site_symmetry_1
_geom_angle_site_symmetry_3
Sc2 Au Sc2 87.63(6) 2 2_565
Sc2 Au Sc4 152.01(7) 2 5_666
Sc2 Au Sc4 86.56(5) 2_565 5_666
Sc2 Au Sc4 86.56(5) 2 5_656
Sc2 Au Sc4 152.01(7) 2_565 5_656
Sc4 Au Sc4 85.86(6) 5_666 5_656
Sc2 Au Sc1 127.98(6) 2 2_565
Sc2 Au Sc1 71.06(5) 2_565 2_565
Sc4 Au Sc1 75.34(5) 5_666 2_565
Sc4 Au Sc1 132.19(6) 5_656 2_565
Sc2 Au Sc1 71.06(5) 2 2
Sc2 Au Sc1 127.98(6) 2_565 2
Sc4 Au Sc1 132.20(6) 5_666 2
Sc4 Au Sc1 75.34(5) 5_656 2
Sc1 Au Sc1 85.51(6) 2_565 2
Sc2 Au Sc4 79.53(5) 2 .
Sc2 Au Sc4 79.53(5) 2_565 .
Sc4 Au Sc4 72.49(6) 5_666 .
Sc4 Au Sc4 72.49(6) 5_656 .
Sc1 Au Sc4 137.23(3) 2_565 .
Sc1 Au Sc4 137.23(3) 2 .
Sc2 Au Sc6 131.07(4) 2 6_657
Sc2 Au Sc6 131.07(4) 2_565 6_657
Sc4 Au Sc6 70.77(5) 5_666 6_657
Sc4 Au Sc6 70.77(5) 5_656 6_657
Sc1 Au Sc6 61.61(5) 2_565 6_657
Sc1 Au Sc6 61.61(5) 2 6_657
Sc4 Au Sc6 129.00(6) . 6_657
Sc2 Au Sc3 64.92(5) 2 .
Sc2 Au Sc3 64.92(5) 2_565 .
Sc4 Au Sc3 134.96(4) 5_666 .
Sc4 Au Sc3 134.96(4) 5_656 .
Sc1 Au Sc3 63.06(5) 2_565 .
Sc1 Au Sc3 63.06(5) 2 .
Sc4 Au Sc3 129.45(6) . .
Sc6 Au Sc3 101.55(6) 6_657 .
Au Sc1 Au 85.51(6) 2_554 2_564
Au Sc1 Te1 122.55(6) 2_554 .
Au Sc1 Te1 122.55(6) 2_564 .
Au Sc1 Sc6 63.98(5) 2_554 5_556
Au Sc1 Sc6 114.41(8) 2_564 5_556
Te1 Sc1 Sc6 122.85(7) . 5_556
Au Sc1 Sc6 114.41(8) 2_554 5_566
Au Sc1 Sc6 63.98(5) 2_564 5_566
Te1 Sc1 Sc6 122.85(7) . 5_566
Sc6 Sc1 Sc6 77.73(7) 5_556 5_566
Au Sc1 Sc3 113.04(8) 2_554 2_564
Au Sc1 Sc3 65.01(5) 2_564 2_564
Te1 Sc1 Sc3 58.06(5) . 2_564
Sc6 Sc1 Sc3 177.00(8) 5_556 2_564
Sc6 Sc1 Sc3 104.26(4) 5_566 2_564
Au Sc1 Sc3 65.01(5) 2_554 2_554
Au Sc1 Sc3 113.04(8) 2_564 2_554
Te1 Sc1 Sc3 58.06(5) . 2_554
Sc6 Sc1 Sc3 104.26(4) 5_556 2_554
Sc6 Sc1 Sc3 177.00(8) 5_566 2_554
Sc3 Sc1 Sc3 73.66(7) 2_564 2_554
Au Sc1 Sc5 172.88(7) 2_554 2_565
Au Sc1 Sc5 100.74(3) 2_564 2_565
Te1 Sc1 Sc5 56.80(5) . 2_565
Sc6 Sc1 Sc5 109.89(8) 5_556 2_565
Sc6 Sc1 Sc5 66.12(6) 5_566 2_565
Sc3 Sc1 Sc5 73.06(6) 2_564 2_565
Sc3 Sc1 Sc5 114.86(8) 2_554 2_565
Au Sc1 Sc5 100.74(3) 2_554 2
Au Sc1 Sc5 172.88(7) 2_564 2
Te1 Sc1 Sc5 56.80(5) . 2
Sc6 Sc1 Sc5 66.12(6) 5_556 2
Sc6 Sc1 Sc5 109.89(8) 5_566 2
Sc3 Sc1 Sc5 114.86(8) 2_564 2
Sc3 Sc1 Sc5 73.06(6) 2_554 2
Sc5 Sc1 Sc5 72.83(6) 2_565 2
Au Sc1 Sc2 53.68(4) 2_554 .
Au Sc1 Sc2 53.68(4) 2_564 .
Te1 Sc1 Sc2 100.88(7) . .
Sc6 Sc1 Sc2 116.49(7) 5_556 .
Sc6 Sc1 Sc2 116.49(7) 5_566 .
Sc3 Sc1 Sc2 60.66(6) 2_564 .
Sc3 Sc1 Sc2 60.66(6) 2_554 .
Sc5 Sc1 Sc2 133.04(6) 2_565 .
Sc5 Sc1 Sc2 133.04(6) 2 .
Au Sc1 Sc4 52.21(4) 2_554 6_556
Au Sc1 Sc4 52.21(4) 2_564 6_556
Te1 Sc1 Sc4 170.54(9) . 6_556
Sc6 Sc1 Sc4 63.69(6) 5_556 6_556
Sc6 Sc1 Sc4 63.69(6) 5_566 6_556
Sc3 Sc1 Sc4 115.03(7) 2_564 6_556
Sc3 Sc1 Sc4 115.03(7) 2_554 6_556
Sc5 Sc1 Sc4 129.57(6) 2_565 6_556
Sc5 Sc1 Sc4 129.57(6) 2 6_556
Sc2 Sc1 Sc4 69.66(7) . 6_556
Au Sc1 Sc6 117.35(6) 2_554 .
Au Sc1 Sc6 117.35(6) 2_564 .
Te1 Sc1 Sc6 94.17(7) . .
Sc6 Sc1 Sc6 53.38(6) 5_556 .
Sc6 Sc1 Sc6 53.38(6) 5_566 .
Sc3 Sc1 Sc6 129.60(6) 2_564 .
Sc3 Sc1 Sc6 129.60(6) 2_554 .
Sc5 Sc1 Sc6 56.74(5) 2_565 .
Sc5 Sc1 Sc6 56.74(5) 2 .
Sc2 Sc1 Sc6 164.96(9) . .
Sc4 Sc1 Sc6 95.30(7) 6_556 .
Au Sc2 Au 87.63(6) 2_554 2_564
Au Sc2 Te2 104.29(6) 2_554 1_554
Au Sc2 Te2 104.29(6) 2_564 1_554
Au Sc2 Te1 169.69(8) 2_554 2_564
Au Sc2 Te1 94.337(17) 2_564 2_564
Te2 Sc2 Te1 85.06(5) 1_554 2_564
Au Sc2 Te1 94.337(17) 2_554 2_554
Au Sc2 Te1 169.69(8) 2_564 2_554
Te2 Sc2 Te1 85.06(5) 1_554 2_554
Te1 Sc2 Te1 81.98(6) 2_564 2_554
Au Sc2 Sc1 55.26(4) 2_554 .
Au Sc2 Sc1 55.26(4) 2_564 .
Te2 Sc2 Sc1 147.83(8) 1_554 .
Te1 Sc2 Sc1 118.17(6) 2_564 .
Te1 Sc2 Sc1 118.17(6) 2_554 .
Au Sc2 Sc3 112.83(7) 2_554 2_564
Au Sc2 Sc3 64.72(4) 2_564 2_564
Te2 Sc2 Sc3 140.22(4) 1_554 2_564
Te1 Sc2 Sc3 59.47(5) 2_564 2_564
Te1 Sc2 Sc3 105.32(7) 2_554 2_564
Sc1 Sc2 Sc3 58.87(6) . 2_564
Au Sc2 Sc3 64.72(4) 2_554 2_554
Au Sc2 Sc3 112.83(7) 2_564 2_554
Te2 Sc2 Sc3 140.22(4) 1_554 2_554
Te1 Sc2 Sc3 105.32(7) 2_564 2_554
Te1 Sc2 Sc3 59.47(5) 2_554 2_554
Sc1 Sc2 Sc3 58.87(6) . 2_554
Sc3 Sc2 Sc3 72.12(6) 2_564 2_554
Au Sc2 Sc4 52.13(4) 2_554 2_554
Au Sc2 Sc4 96.57(6) 2_564 2_554
Te2 Sc2 Sc4 52.28(4) 1_554 2_554
Te1 Sc2 Sc4 137.34(8) 2_564 2_554
Te1 Sc2 Sc4 92.61(4) 2_554 2_554
Sc1 Sc2 Sc4 101.73(7) . 2_554
Sc3 Sc2 Sc4 158.11(8) 2_564 2_554
Sc3 Sc2 Sc4 107.99(4) 2_554 2_554
Au Sc2 Sc4 96.57(6) 2_554 2_564
Au Sc2 Sc4 52.13(4) 2_564 2_564
Te2 Sc2 Sc4 52.28(4) 1_554 2_564
Te1 Sc2 Sc4 92.61(4) 2_564 2_564
Te1 Sc2 Sc4 137.34(8) 2_554 2_564
Sc1 Sc2 Sc4 101.73(7) . 2_564
Sc3 Sc2 Sc4 107.99(4) 2_564 2_564
Sc3 Sc2 Sc4 158.11(8) 2_554 2_564
Sc4 Sc2 Sc4 63.46(5) 2_554 2_564
Te2 Sc3 Te1 83.43(5) . 2_565
Te2 Sc3 Te1 83.43(5) . 2
Te1 Sc3 Te1 80.04(5) 2_565 2
Te2 Sc3 Te1 82.38(6) . .
Te1 Sc3 Te1 137.34(4) 2_565 .
Te1 Sc3 Te1 137.34(4) 2 .
Te2 Sc3 Sc1 136.76(5) . 2_565
Te1 Sc3 Sc1 56.40(5) 2_565 2_565
Te1 Sc3 Sc1 102.57(7) 2 2_565
Te1 Sc3 Sc1 115.18(7) . 2_565
Te2 Sc3 Sc1 136.76(5) . 2
Te1 Sc3 Sc1 102.57(7) 2_565 2
Te1 Sc3 Sc1 56.40(5) 2 2
Te1 Sc3 Sc1 115.18(7) . 2
Sc1 Sc3 Sc1 73.66(7) 2_565 2
Te2 Sc3 Au 164.87(8) . .
Te1 Sc3 Au 107.94(6) 2_565 .
Te1 Sc3 Au 107.94(6) 2 .
Te1 Sc3 Au 82.50(5) . .
Sc1 Sc3 Au 51.93(5) 2_565 .
Sc1 Sc3 Au 51.93(5) 2 .
Te2 Sc3 Sc2 119.10(7) . 2
Te1 Sc3 Sc2 157.39(9) 2_565 2
Te1 Sc3 Sc2 99.56(3) 2 2
Te1 Sc3 Sc2 54.86(5) . 2
Sc1 Sc3 Sc2 102.29(8) 2_565 2
Sc1 Sc3 Sc2 60.47(6) 2 2
Au Sc3 Sc2 50.36(4) . 2
Te2 Sc3 Sc2 119.10(7) . 2_565
Te1 Sc3 Sc2 99.56(3) 2_565 2_565
Te1 Sc3 Sc2 157.39(9) 2 2_565
Te1 Sc3 Sc2 54.86(5) . 2_565
Sc1 Sc3 Sc2 60.47(6) 2_565 2_565
Sc1 Sc3 Sc2 102.29(8) 2 2_565
Au Sc3 Sc2 50.36(4) . 2_565
Sc2 Sc3 Sc2 72.12(6) 2 2_565
Au Sc4 Au 85.86(6) 5_666 5_656
Au Sc4 Au 107.51(6) 5_666 .
Au Sc4 Au 107.51(6) 5_656 .
Au Sc4 Te2 153.98(9) 5_666 2_554
Au Sc4 Te2 90.77(3) 5_656 2_554
Au Sc4 Te2 98.12(6) . 2_554
Au Sc4 Te2 90.77(3) 5_666 2_564
Au Sc4 Te2 153.98(9) 5_656 2_564
Au Sc4 Te2 98.12(6) . 2_564
Te2 Sc4 Te2 81.06(6) 2_554 2_564
Au Sc4 Sc4 55.28(5) 5_666 5_666
Au Sc4 Sc4 101.51(9) 5_656 5_666
Au Sc4 Sc4 52.23(6) . 5_666
Te2 Sc4 Sc4 150.07(11) 2_554 5_666
Te2 Sc4 Sc4 97.63(4) 2_564 5_666
Au Sc4 Sc4 101.51(9) 5_666 5_656
Au Sc4 Sc4 55.28(5) 5_656 5_656
Au Sc4 Sc4 52.23(6) . 5_656
Te2 Sc4 Sc4 97.63(4) 2_554 5_656
Te2 Sc4 Sc4 150.07(11) 2_564 5_656
Sc4 Sc4 Sc4 68.75(8) 5_666 5_656
Au Sc4 Sc1 52.45(4) 5_666 6_656
Au Sc4 Sc1 52.45(4) 5_656 6_656
Au Sc4 Sc1 147.93(8) . 6_656
Te2 Sc4 Sc1 106.07(6) 2_554 6_656
Te2 Sc4 Sc1 106.07(6) 2_564 6_656
Sc4 Sc4 Sc1 103.01(9) 5_666 6_656
Sc4 Sc4 Sc1 103.01(9) 5_656 6_656
Au Sc4 Sc6 103.85(7) 5_666 2_554
Au Sc4 Sc6 58.77(5) 5_656 2_554
Au Sc4 Sc6 144.66(4) . 2_554
Te2 Sc4 Sc6 53.48(4) 2_554 2_554
Te2 Sc4 Sc6 97.35(7) 2_564 2_554
Sc4 Sc4 Sc6 154.34(12) 5_666 2_554
Sc4 Sc4 Sc6 105.85(5) 5_656 2_554
Sc1 Sc4 Sc6 52.63(5) 6_656 2_554
Au Sc4 Sc6 58.77(5) 5_666 2_564
Au Sc4 Sc6 103.85(7) 5_656 2_564
Au Sc4 Sc6 144.66(4) . 2_564
Te2 Sc4 Sc6 97.35(7) 2_554 2_564
Te2 Sc4 Sc6 53.48(4) 2_564 2_564
Sc4 Sc4 Sc6 105.85(5) 5_666 2_564
Sc4 Sc4 Sc6 154.34(12) 5_656 2_564
Sc1 Sc4 Sc6 52.63(5) 6_656 2_564
Sc6 Sc4 Sc6 67.60(6) 2_554 2_564
Au Sc4 Sc2 155.83(8) 5_666 2
Au Sc4 Sc2 101.30(3) 5_656 2
Au Sc4 Sc2 48.33(4) . 2
Te2 Sc4 Sc2 49.91(4) 2_554 2
Te2 Sc4 Sc2 92.26(6) 2_564 2
Sc4 Sc4 Sc2 100.56(9) 5_666 2
Sc4 Sc4 Sc2 65.76(7) 5_656 2
Sc1 Sc4 Sc2 147.68(3) 6_656 2
Sc6 Sc4 Sc2 99.53(5) 2_554 2
Sc6 Sc4 Sc2 138.66(8) 2_564 2
Au Sc4 Sc2 101.30(3) 5_666 2_565
Au Sc4 Sc2 155.83(8) 5_656 2_565
Au Sc4 Sc2 48.33(4) . 2_565
Te2 Sc4 Sc2 92.26(6) 2_554 2_565
Te2 Sc4 Sc2 49.91(4) 2_564 2_565
Sc4 Sc4 Sc2 65.76(7) 5_666 2_565
Sc4 Sc4 Sc2 100.56(9) 5_656 2_565
Sc1 Sc4 Sc2 147.68(3) 6_656 2_565
Sc6 Sc4 Sc2 138.66(8) 2_554 2_565
Sc6 Sc4 Sc2 99.53(5) 2_564 2_565
Sc2 Sc4 Sc2 63.46(5) 2 2_565
Te2 Sc5 Te2 82.37(6) 2_564 2_554
Te2 Sc5 Te1 139.55(8) 2_564 2_554
Te2 Sc5 Te1 84.39(3) 2_554 2_554
Te2 Sc5 Te1 84.39(3) 2_564 2_564
Te2 Sc5 Te1 139.55(8) 2_554 2_564
Te1 Sc5 Te1 81.40(6) 2_554 2_564
Te2 Sc5 Sc1 163.96(8) 2_564 2_554
Te2 Sc5 Sc1 100.33(3) 2_554 2_554
Te1 Sc5 Sc1 56.40(5) 2_554 2_554
Te1 Sc5 Sc1 102.76(7) 2_564 2_554
Te2 Sc5 Sc1 100.33(3) 2_564 2_564
Te2 Sc5 Sc1 163.96(8) 2_554 2_564
Te1 Sc5 Sc1 102.76(7) 2_554 2_564
Te1 Sc5 Sc1 56.40(5) 2_564 2_564
Sc1 Sc5 Sc1 72.83(6) 2_554 2_564
Te2 Sc5 Sc6 56.06(4) 2_564 2_564
Te2 Sc5 Sc6 102.61(7) 2_554 2_564
Te1 Sc5 Sc6 164.26(9) 2_554 2_564
Te1 Sc5 Sc6 101.15(3) 2_564 2_564
Sc1 Sc5 Sc6 108.11(8) 2_554 2_564
Sc1 Sc5 Sc6 67.09(6) 2_564 2_564
Te2 Sc5 Sc6 102.61(7) 2_564 2_554
Te2 Sc5 Sc6 56.06(4) 2_554 2_554
Te1 Sc5 Sc6 101.15(3) 2_554 2_554
Te1 Sc5 Sc6 164.26(9) 2_564 2_554
Sc1 Sc5 Sc6 67.09(6) 2_554 2_554
Sc1 Sc5 Sc6 108.11(8) 2_564 2_554
Sc6 Sc5 Sc6 72.27(6) 2_564 2_554
Te2 Sc5 Sc6 109.61(6) 2_564 6_656
Te2 Sc5 Sc6 109.61(6) 2_554 6_656
Te1 Sc5 Sc6 110.85(6) 2_554 6_656
Te1 Sc5 Sc6 110.85(6) 2_564 6_656
Sc1 Sc5 Sc6 54.50(5) 2_554 6_656
Sc1 Sc5 Sc6 54.50(5) 2_564 6_656
Sc6 Sc5 Sc6 53.61(6) 2_564 6_656
Sc6 Sc5 Sc6 53.61(6) 2_554 6_656
Te2 Sc6 Sc6 122.24(9) . 5_556
Te2 Sc6 Sc6 122.24(9) . 5_566
Sc6 Sc6 Sc6 78.89(10) 5_556 5_566
Te2 Sc6 Sc1 118.16(7) . 5_556
Sc6 Sc6 Sc1 72.26(7) 5_556 5_556
Sc6 Sc6 Sc1 119.52(11) 5_566 5_556
Te2 Sc6 Sc1 118.16(7) . 5_566
Sc6 Sc6 Sc1 119.52(11) 5_556 5_566
Sc6 Sc6 Sc1 72.26(7) 5_566 5_566
Sc1 Sc6 Sc1 77.73(7) 5_556 5_566
Te2 Sc6 Au 85.68(6) . 6_557
Sc6 Sc6 Au 126.65(9) 5_556 6_557
Sc6 Sc6 Au 126.65(9) 5_566 6_557
Sc1 Sc6 Au 54.41(5) 5_556 6_557
Sc1 Sc6 Au 54.41(5) 5_566 6_557
Te2 Sc6 Sc5 56.06(5) . 2_565
Sc6 Sc6 Sc5 110.28(11) 5_556 2_565
Sc6 Sc6 Sc5 66.26(7) 5_566 2_565
Sc1 Sc6 Sc5 174.22(9) 5_556 2_565
Sc1 Sc6 Sc5 104.76(4) 5_566 2_565
Au Sc6 Sc5 122.67(6) 6_557 2_565
Te2 Sc6 Sc5 56.06(5) . 2
Sc6 Sc6 Sc5 66.26(7) 5_556 2
Sc6 Sc6 Sc5 110.28(11) 5_566 2
Sc1 Sc6 Sc5 104.76(4) 5_556 2
Sc1 Sc6 Sc5 174.22(9) 5_566 2
Au Sc6 Sc5 122.67(6) 6_557 2
Sc5 Sc6 Sc5 72.27(6) 2_565 2
Te2 Sc6 Sc5 176.45(8) . 6_556
Sc6 Sc6 Sc5 60.14(7) 5_556 6_556
Sc6 Sc6 Sc5 60.14(7) 5_566 6_556
Sc1 Sc6 Sc5 59.38(6) 5_556 6_556
Sc1 Sc6 Sc5 59.38(6) 5_566 6_556
Au Sc6 Sc5 90.77(7) 6_557 6_556
Sc5 Sc6 Sc5 126.39(6) 2_565 6_556
Sc5 Sc6 Sc5 126.39(6) 2 6_556
Te2 Sc6 Sc4 54.51(5) . 2_565
Sc6 Sc6 Sc4 174.34(7) 5_556 2_565
Sc6 Sc6 Sc4 106.75(4) 5_566 2_565
Sc1 Sc6 Sc4 104.77(8) 5_556 2_565
Sc1 Sc6 Sc4 63.68(6) 5_566 2_565
Au Sc6 Sc4 50.46(4) 6_557 2_565
Sc5 Sc6 Sc4 72.23(6) 2_565 2_565
Sc5 Sc6 Sc4 110.54(8) 2 2_565
Sc5 Sc6 Sc4 122.86(7) 6_556 2_565
Te2 Sc6 Sc4 54.51(5) . 2
Sc6 Sc6 Sc4 106.75(4) 5_556 2
Sc6 Sc6 Sc4 174.34(7) 5_566 2
Sc1 Sc6 Sc4 63.68(6) 5_556 2
Sc1 Sc6 Sc4 104.77(8) 5_566 2
Au Sc6 Sc4 50.46(4) 6_557 2
Sc5 Sc6 Sc4 110.54(8) 2_565 2
Sc5 Sc6 Sc4 72.23(6) 2 2
Sc5 Sc6 Sc4 122.86(7) 6_556 2
Sc4 Sc6 Sc4 67.60(6) 2_565 2
Te2 Sc6 Sc1 92.69(7) . .
Sc6 Sc6 Sc1 54.35(7) 5_556 .
Sc6 Sc6 Sc1 54.35(7) 5_566 .
Sc1 Sc6 Sc1 126.62(6) 5_556 .
Sc1 Sc6 Sc1 126.62(6) 5_566 .
Au Sc6 Sc1 178.37(8) 6_557 .
Sc5 Sc6 Sc1 56.17(5) 2_565 .
Sc5 Sc6 Sc1 56.17(5) 2 .
Sc5 Sc6 Sc1 90.86(7) 6_556 .
Sc4 Sc6 Sc1 128.40(6) 2_565 .
Sc4 Sc6 Sc1 128.40(6) 2 .
Sc2 Te1 Sc2 81.98(6) 2_565 2
Sc2 Te1 Sc1 138.15(3) 2_565 .
Sc2 Te1 Sc1 138.15(3) 2 .
Sc2 Te1 Sc5 143.14(6) 2_565 2
Sc2 Te1 Sc5 86.83(5) 2 2
Sc1 Te1 Sc5 66.80(5) . 2
Sc2 Te1 Sc5 86.83(5) 2_565 2_565
Sc2 Te1 Sc5 143.14(6) 2 2_565
Sc1 Te1 Sc5 66.80(5) . 2_565
Sc5 Te1 Sc5 81.40(6) 2 2_565
Sc2 Te1 Sc3 130.67(6) 2_565 2_554
Sc2 Te1 Sc3 78.94(5) 2 2_554
Sc1 Te1 Sc3 65.54(5) . 2_554
Sc5 Te1 Sc3 80.50(5) 2 2_554
Sc5 Te1 Sc3 132.34(6) 2_565 2_554
Sc2 Te1 Sc3 78.94(5) 2_565 2_564
Sc2 Te1 Sc3 130.67(6) 2 2_564
Sc1 Te1 Sc3 65.54(5) . 2_564
Sc5 Te1 Sc3 132.34(6) 2 2_564
Sc5 Te1 Sc3 80.50(5) 2_565 2_564
Sc3 Te1 Sc3 80.04(5) 2_554 2_564
Sc2 Te1 Sc3 65.67(5) 2_565 .
Sc2 Te1 Sc3 65.67(5) 2 .
Sc1 Te1 Sc3 132.37(6) . .
Sc5 Te1 Sc3 77.70(5) 2 .
Sc5 Te1 Sc3 77.70(5) 2_565 .
Sc3 Te1 Sc3 139.03(2) 2_554 .
Sc3 Te1 Sc3 139.03(2) 2_564 .
Sc2 Te2 Sc3 81.70(6) 1_556 .
Sc2 Te2 Sc6 139.90(6) 1_556 .
Sc3 Te2 Sc6 138.40(6) . .
Sc2 Te2 Sc5 135.05(4) 1_556 2
Sc3 Te2 Sc5 81.31(5) . 2
Sc6 Te2 Sc5 67.88(5) . 2
Sc2 Te2 Sc5 135.05(4) 1_556 2_565
Sc3 Te2 Sc5 81.31(5) . 2_565
Sc6 Te2 Sc5 67.88(5) . 2_565
Sc5 Te2 Sc5 82.37(6) 2 2_565
Sc2 Te2 Sc4 77.81(6) 1_556 2
Sc3 Te2 Sc4 133.79(4) . 2
Sc6 Te2 Sc4 72.01(6) . 2
Sc5 Te2 Sc4 84.74(5) 2 2
Sc5 Te2 Sc4 139.83(6) 2_565 2
Sc2 Te2 Sc4 77.81(6) 1_556 2_565
Sc3 Te2 Sc4 133.79(4) . 2_565
Sc6 Te2 Sc4 72.01(5) . 2_565
Sc5 Te2 Sc4 139.83(6) 2 2_565
Sc5 Te2 Sc4 84.74(5) 2_565 2_565
Sc4 Te2 Sc4 81.06(6) 2 2_565

loop_
_geom_bond_atom_site_label_1
_geom_bond_atom_site_label_2
_geom_bond_distance
_geom_bond_site_symmetry_2
Au Sc2 2.8071(16) 2
Au Sc2 2.8071(16) 2_565
Au Sc4 2.8534(17) 5_666
Au Sc4 2.8534(17) 5_656
Au Sc1 2.8629(16) 2_565
Au Sc1 2.8629(16) 2
Au Sc4 2.967(2) .
Au Sc6 3.164(2) 6_657
Au Sc3 3.296(2) .
Sc1 Au 2.8629(16) 2_554
Sc1 Au 2.8629(16) 2_564
Sc1 Te1 2.967(2) .
Sc1 Sc6 3.097(2) 5_556
Sc1 Sc6 3.097(2) 5_566
Sc1 Sc3 3.242(2) 2_564
Sc1 Sc3 3.242(2) 2_554
Sc1 Sc5 3.274(2) 2_565
Sc1 Sc5 3.274(2) 2
Sc1 Sc2 3.295(3) .
Sc1 Sc4 3.493(3) 6_556
Sc1 Sc6 3.630(3) .
Sc2 Au 2.8071(16) 2_554
Sc2 Au 2.8071(16) 2_564
Sc2 Te2 2.892(2) 1_554
Sc2 Te1 2.9629(17) 2_564
Sc2 Te1 2.9629(17) 2_554
Sc2 Sc3 3.302(2) 2_564
Sc2 Sc3 3.302(2) 2_554
Sc2 Sc4 3.695(3) 2_554
Sc2 Sc4 3.695(3) 2_564
Sc3 Te2 2.925(2) .
Sc3 Te1 3.0224(17) 2_565
Sc3 Te1 3.0224(17) 2
Sc3 Te1 3.121(2) .
Sc3 Sc1 3.242(2) 2_565
Sc3 Sc1 3.242(2) 2
Sc3 Sc2 3.302(2) 2
Sc3 Sc2 3.302(2) 2_565
Sc4 Au 2.8534(17) 5_666
Sc4 Au 2.8534(17) 5_656
Sc4 Te2 2.9905(18) 2_554
Sc4 Te2 2.9905(18) 2_564
Sc4 Sc4 3.442(4) 5_666
Sc4 Sc4 3.442(4) 5_656
Sc4 Sc1 3.493(3) 6_656
Sc4 Sc6 3.493(3) 2_554
Sc4 Sc6 3.493(3) 2_564
Sc4 Sc2 3.695(3) 2
Sc4 Sc2 3.695(3) 2_565
Sc5 Te2 2.9515(17) 2_564
Sc5 Te2 2.9515(17) 2_554
Sc5 Te1 2.9803(17) 2_554
Sc5 Te1 2.9803(17) 2_564
Sc5 Sc1 3.274(2) 2_554
Sc5 Sc1 3.274(2) 2_564
Sc5 Sc6 3.296(3) 2_564
Sc5 Sc6 3.296(3) 2_554
Sc5 Sc6 3.479(3) 6_656
Sc6 Te2 2.951(2) .
Sc6 Sc6 3.059(3) 5_556
Sc6 Sc6 3.059(3) 5_566
Sc6 Sc1 3.097(2) 5_556
Sc6 Sc1 3.097(2) 5_566
Sc6 Au 3.164(2) 6_557
Sc6 Sc5 3.296(3) 2_565
Sc6 Sc5 3.296(3) 2
Sc6 Sc5 3.479(3) 6_556
Sc6 Sc4 3.493(3) 2_565
Sc6 Sc4 3.493(3) 2
Te1 Sc2 2.9629(17) 2_565
Te1 Sc2 2.9629(17) 2
Te1 Sc5 2.9803(17) 2
Te1 Sc5 2.9803(17) 2_565
Te1 Sc3 3.0224(17) 2_554
Te1 Sc3 3.0224(17) 2_564
Te2 Sc2 2.892(2) 1_556
Te2 Sc5 2.9515(17) 2
Te2 Sc5 2.9515(17) 2_565
Te2 Sc4 2.9905(18) 2
Te2 Sc4 2.9905(18) 2_565
